data_7026379
loop_
_publ_author_name
'Zang, Shuang-Quan'
'Liang, Ran'
'Fan, Ya-Juan'
'Hou, Hong-Wei'
'Mak, Thomas C. W.'

_publ_section_title
;
 Divalent zinc and cadmium coordination polymers of a new flexible
 tetracarboxylate ligand: syntheses, crystal structures and properties.
;
_journal_issue 34
_journal_name_full 'Dalton transactions (Cambridge, England : 2003)'
_journal_page_first 8022
_journal_page_last 8032
_journal_paper_doi 10.1039/c0dt00374c
_journal_volume 39
_journal_year 2010
_chemical_formula_moiety '2(C31 H22 Cd2 N4 O10), H O0.50, 4(H2 O)'
_chemical_formula_sum 'C62 H53 Cd4 N8 O24.5'
_chemical_formula_weight 1751.72
_chemical_name_systematic
;
?
;
_space_group_IT_number 2
_symmetry_cell_setting triclinic
_symmetry_space_group_name_Hall '-P 1'
_symmetry_space_group_name_H-M 'P -1'
_atom_sites_solution_hydrogens geom
_atom_sites_solution_primary direct
_atom_sites_solution_secondary difmap
_audit_creation_method SHELXL-97
_cell_angle_alpha 70.39(3)
_cell_angle_beta 67.92(3)
_cell_angle_gamma 85.77(3)
_cell_formula_units_Z 1
_cell_length_a 11.659(2)
_cell_length_b 11.789(2)
_cell_length_c 12.945(3)
_cell_measurement_reflns_used 2200
_cell_measurement_temperature 296(2)
_cell_measurement_theta_max 25.46
_cell_measurement_theta_min 2.07
_cell_volume 1550.3(7)
_computing_cell_refinement 'APEX 2'
_computing_data_collection 'APEX 2(Bruker, 2009)'
_computing_data_reduction 'SAINT(Bruker, 2009)'
_computing_molecular_graphics 'SHELXTL(Bruker, 2009)'
_computing_publication_material SHELXTL
_computing_structure_refinement 'SHELXL-97 (Sheldrick, 2008)'
_computing_structure_solution 'SHELXS-97 (Sheldrick, 2008)'
_diffrn_ambient_temperature 296(2)
_diffrn_measured_fraction_theta_full 0.997
_diffrn_measured_fraction_theta_max 0.997
_diffrn_measurement_device_type 'Bruker Smart APEX II CCD area detector'
_diffrn_measurement_method '\w scans'
_diffrn_radiation_monochromator graphite
_diffrn_radiation_source 'fine-focus sealed tube'
_diffrn_radiation_type MoK\a
_diffrn_radiation_wavelength 0.71073
_diffrn_reflns_av_R_equivalents 0.0342
_diffrn_reflns_av_sigmaI/netI 0.0406
_diffrn_reflns_limit_h_max 13
_diffrn_reflns_limit_h_min -13
_diffrn_reflns_limit_k_max 14
_diffrn_reflns_limit_k_min -14
_diffrn_reflns_limit_l_max 15
_diffrn_reflns_limit_l_min -15
_diffrn_reflns_number 15743
_diffrn_reflns_theta_full 25.00
_diffrn_reflns_theta_max 25.00
_diffrn_reflns_theta_min 1.80
_exptl_absorpt_coefficient_mu 1.446
_exptl_absorpt_correction_T_max 0.7911
_exptl_absorpt_correction_T_min 0.7608
_exptl_absorpt_correction_type multi-scan
_exptl_absorpt_process_details 'SADABS(Bruker, 2009)'
_exptl_crystal_colour colourless
_exptl_crystal_density_diffrn 1.876
_exptl_crystal_density_method 'not measured'
_exptl_crystal_description plate
_exptl_crystal_F_000 869
_exptl_crystal_size_max 0.20
_exptl_crystal_size_mid 0.18
_exptl_crystal_size_min 0.17
_refine_diff_density_max 0.902
_refine_diff_density_min -0.787
_refine_diff_density_rms 0.245
_refine_ls_extinction_coef 0.0110(10)
_refine_ls_extinction_expression Fc^*^=kFc[1+0.001xFc^2^\l^3^/sin(2\q)]^-1/4^
_refine_ls_extinction_method SHELXL
_refine_ls_goodness_of_fit_ref 1.167
_refine_ls_hydrogen_treatment constr
_refine_ls_matrix_type full
_refine_ls_number_parameters 449
_refine_ls_number_reflns 5440
_refine_ls_number_restraints 0
_refine_ls_restrained_S_all 1.167
_refine_ls_R_factor_all 0.0565
_refine_ls_R_factor_gt 0.0487
_refine_ls_shift/su_max 0.000
_refine_ls_shift/su_mean 0.000
_refine_ls_structure_factor_coef Fsqd
_refine_ls_weighting_details 'calc w=1/[\s^2^(Fo^2^)+(0.0854P)^2^+0.0000P] where P=(Fo^2^+2Fc^2^)/3'
_refine_ls_weighting_scheme calc
_refine_ls_wR_factor_gt 0.1400
_refine_ls_wR_factor_ref 0.1473
_reflns_number_gt 4763
_reflns_number_total 5440
_reflns_threshold_expression >2sigma(I)
_cod_data_source_file c0dt00374c.txt
_cod_data_source_block compound7
_cod_original_cell_volume 1550.5(5)
_cod_original_formula_sum 'C62 H53 Cd4 N8 O24.50'
_cod_database_code 7026379

loop_
_symmetry_equiv_pos_as_xyz
'x, y, z'
'-x, -y, -z'

loop_
_atom_site_label
_atom_site_type_symbol
_atom_site_fract_x
_atom_site_fract_y
_atom_site_fract_z
_atom_site_U_iso_or_equiv
_atom_site_adp_type
_atom_site_occupancy
_atom_site_symmetry_multiplicity
_atom_site_calc_flag
_atom_site_refinement_flags
Cd1 Cd 0.46394(4) 0.31993(3) 0.02166(3) 0.03242(19) Uani 1 1 d .
Cd2 Cd 0.34090(4) -0.01135(3) -0.11895(4) 0.03846(19) Uani 1 1 d .
O1 O 0.4579(4) -0.0374(4) 0.2942(5) 0.0665(15) Uani 1 1 d .
O2 O 0.4784(4) 0.1028(4) 0.1243(4) 0.0424(10) Uani 1 1 d .
O3 O 0.2952(4) 0.2069(4) 0.0019(4) 0.0457(11) Uani 1 1 d .
O4 O 0.2774(4) 0.0058(4) 0.0621(4) 0.0430(10) Uani 1 1 d .
O5 O -0.1833(4) 0.1685(4) 0.0299(4) 0.0486(11) Uani 1 1 d .
O6 O -0.2943(4) 0.1272(4) 0.2202(4) 0.0568(12) Uani 1 1 d .
O7 O -0.3489(4) 0.3571(4) 0.0360(4) 0.0473(11) Uani 1 1 d .
O8 O -0.3652(5) 0.5307(4) 0.0656(5) 0.0630(14) Uani 1 1 d .
O9 O 0.0033(5) 0.1020(5) 0.1297(6) 0.0767(17) Uani 1 1 d .
N1 N 0.3839(4) 0.3404(4) 0.2012(4) 0.0354(11) Uani 1 1 d .
N2 N 0.3668(5) 0.3248(5) 0.3792(4) 0.0415(12) Uani 1 1 d .
N3 N 0.5838(4) 0.2952(4) -0.1463(4) 0.0360(11) Uani 1 1 d .
N4 N 0.7437(5) 0.2743(4) -0.2939(4) 0.0409(12) Uani 1 1 d .
O1W O 0.2627(4) 0.1673(4) -0.1835(4) 0.0491(11) Uani 1 1 d .
H1WA H 0.2641 0.2026 -0.1364 0.059 Uiso 1 1 d R
H1WB H 0.2003 0.1937 -0.2013 0.059 Uiso 1 1 d R
O2W O 1.0225(4) 0.1472(5) 0.8453(5) 0.0680(14) Uani 1 1 d .
H2WA H 0.9448 0.1409 0.8843 0.082 Uiso 1 1 d R
H2WB H 1.0302 0.1300 0.7844 0.082 Uiso 1 1 d R
C1 C 0.4134(5) 0.0403(5) 0.2300(6) 0.0379(14) Uani 1 1 d .
C2 C 0.2668(5) 0.1063(5) 0.0781(5) 0.0357(13) Uani 1 1 d .
C3 C -0.2134(5) 0.1915(5) 0.1234(6) 0.0385(14) Uani 1 1 d .
C4 C -0.3166(5) 0.4340(5) 0.0656(5) 0.0319(12) Uani 1 1 d .
C5 C 0.0128(5) 0.1720(5) 0.1766(5) 0.0371(13) Uani 1 1 d .
C6 C 0.2800(5) 0.0693(4) 0.2786(5) 0.0340(13) Uani 1 1 d .
C7 C 0.2107(5) 0.1028(5) 0.2065(5) 0.0334(13) Uani 1 1 d .
C8 C 0.0906(5) 0.1428(5) 0.2506(5) 0.0341(13) Uani 1 1 d .
C9 C 0.0433(5) 0.1487(5) 0.3639(5) 0.0430(14) Uani 1 1 d .
H9 H -0.0352 0.1767 0.3923 0.052 Uiso 1 1 calc R
C10 C 0.1113(6) 0.1137(6) 0.4348(6) 0.0484(16) Uani 1 1 d .
H10 H 0.0787 0.1175 0.5110 0.058 Uiso 1 1 calc R
C11 C 0.2278(6) 0.0729(5) 0.3928(6) 0.0472(16) Uani 1 1 d .
H11 H 0.2724 0.0472 0.4421 0.057 Uiso 1 1 calc R
C12 C -0.0522(5) 0.2873(5) 0.1610(5) 0.0312(12) Uani 1 1 d .
C13 C -0.1552(5) 0.2993(5) 0.1274(5) 0.0277(11) Uani 1 1 d .
C14 C -0.2090(5) 0.4124(5) 0.1058(4) 0.0298(12) Uani 1 1 d .
C15 C -0.1590(5) 0.5072(5) 0.1190(5) 0.0332(12) Uani 1 1 d .
H15 H -0.1949 0.5812 0.1057 0.040 Uiso 1 1 calc R
C16 C -0.0577(6) 0.4948(5) 0.1512(5) 0.0398(14) Uani 1 1 d .
H16 H -0.0251 0.5602 0.1584 0.048 Uiso 1 1 calc R
C17 C -0.0046(5) 0.3852(5) 0.1727(5) 0.0361(13) Uani 1 1 d .
H17 H 0.0633 0.3766 0.1952 0.043 Uiso 1 1 calc R
C18 C 0.2885(6) 0.4078(5) 0.2447(6) 0.0447(15) Uani 1 1 d .
H18 H 0.2402 0.4534 0.2045 0.054 Uiso 1 1 calc R
C19 C 0.2766(6) 0.3969(6) 0.3557(6) 0.0493(16) Uani 1 1 d .
H19 H 0.2181 0.4318 0.4062 0.059 Uiso 1 1 calc R
C20 C 0.4287(6) 0.2933(5) 0.2842(5) 0.0403(14) Uani 1 1 d .
H20 H 0.4954 0.2440 0.2776 0.048 Uiso 1 1 calc R
C21 C 0.3921(7) 0.2923(6) 0.4890(6) 0.0578(19) Uani 1 1 d .
H21A H 0.4482 0.2273 0.4916 0.069 Uiso 1 1 calc R
H21B H 0.3153 0.2642 0.5570 0.069 Uiso 1 1 calc R
C22 C 0.4493(7) 0.4005(6) 0.4945(5) 0.0484(16) Uani 1 1 d .
C23 C 0.3838(6) 0.4518(6) 0.5790(5) 0.0529(17) Uani 1 1 d .
H23 H 0.3049 0.4198 0.6325 0.063 Uiso 1 1 calc R
C24 C 0.4345(7) 0.5500(6) 0.5842(5) 0.0489(16) Uani 1 1 d .
H24 H 0.3896 0.5838 0.6419 0.059 Uiso 1 1 calc R
C25 C 0.5514(6) 0.3102(6) -0.2415(5) 0.0482(16) Uani 1 1 d .
H25 H 0.4722 0.3258 -0.2422 0.058 Uiso 1 1 calc R
C26 C 0.7014(5) 0.2747(5) -0.1821(5) 0.0364(13) Uani 1 1 d .
H26 H 0.7496 0.2621 -0.1364 0.044 Uiso 1 1 calc R
C27 C 0.6468(6) 0.2997(7) -0.3307(6) 0.0547(18) Uani 1 1 d .
H27 H 0.6485 0.3079 -0.4053 0.066 Uiso 1 1 calc R
C28 C 0.8736(6) 0.2641(6) -0.3652(6) 0.0516(17) Uani 1 1 d .
H28A H 0.8761 0.2203 -0.4173 0.062 Uiso 1 1 calc R
H28B H 0.9147 0.2177 -0.3130 0.062 Uiso 1 1 calc R
C29 C 0.9384(6) 0.4492(6) -0.5474(5) 0.0500(16) Uani 1 1 d .
H29 H 0.8968 0.4156 -0.5800 0.060 Uiso 1 1 calc R
C30 C 0.9424(6) 0.3825(6) -0.4370(5) 0.0475(16) Uani 1 1 d .
C31 C 1.0056(6) 0.4369(6) -0.3913(5) 0.0501(17) Uani 1 1 d .
H31 H 1.0097 0.3950 -0.3179 0.060 Uiso 1 1 calc R
O3W O 0.7060(9) 0.1842(7) 0.4335(7) 0.151(4) Uani 1 1 d .
H3WB H 0.7422 0.2496 0.4225 0.181 Uiso 1 1 d R
H3WA H 0.6663 0.1562 0.5078 0.181 Uiso 1 1 d R
O4W O 0.5000 1.0000 0.5000 0.120(8) Uani 0.50 2 d SP
H4WA H 0.5683 0.9666 0.4807 0.145 Uiso 0.25 1 d PR
H4WB H 0.4971 1.0193 0.5585 0.145 Uiso 0.25 1 d PR

loop_
_atom_site_aniso_label
_atom_site_aniso_U_11
_atom_site_aniso_U_22
_atom_site_aniso_U_33
_atom_site_aniso_U_23
_atom_site_aniso_U_13
_atom_site_aniso_U_12
Cd1 0.0289(3) 0.0345(3) 0.0403(3) -0.0178(2) -0.0165(2) 0.01023(18)
Cd2 0.0265(3) 0.0326(3) 0.0688(4) -0.0255(2) -0.0251(2) 0.00882(18)
O1 0.041(3) 0.044(3) 0.112(4) -0.007(3) -0.045(3) 0.013(2)
O2 0.025(2) 0.047(2) 0.069(3) -0.030(2) -0.024(2) 0.0167(18)
O3 0.051(3) 0.035(2) 0.049(2) -0.017(2) -0.014(2) -0.0016(19)
O4 0.048(3) 0.037(2) 0.063(3) -0.030(2) -0.030(2) 0.0148(19)
O5 0.043(3) 0.052(3) 0.081(3) -0.048(3) -0.036(2) 0.017(2)
O6 0.054(3) 0.041(2) 0.083(3) -0.018(2) -0.034(3) -0.006(2)
O7 0.037(2) 0.059(3) 0.073(3) -0.042(2) -0.036(2) 0.0207(19)
O8 0.063(3) 0.040(3) 0.112(4) -0.028(3) -0.062(3) 0.023(2)
O9 0.069(3) 0.073(3) 0.154(5) -0.083(4) -0.082(4) 0.048(3)
N1 0.031(3) 0.036(3) 0.045(3) -0.019(2) -0.016(2) 0.004(2)
N2 0.044(3) 0.045(3) 0.045(3) -0.022(2) -0.020(2) -0.004(2)
N3 0.033(3) 0.040(3) 0.034(2) -0.012(2) -0.010(2) -0.003(2)
N4 0.035(3) 0.048(3) 0.040(3) -0.022(2) -0.007(2) -0.002(2)
O1W 0.055(3) 0.041(2) 0.060(3) -0.020(2) -0.031(2) 0.018(2)
O2W 0.043(3) 0.078(4) 0.090(4) -0.039(3) -0.025(3) 0.012(3)
C1 0.029(3) 0.025(3) 0.066(4) -0.016(3) -0.024(3) 0.001(2)
C2 0.022(3) 0.039(3) 0.054(4) -0.021(3) -0.018(3) 0.003(2)
C3 0.025(3) 0.033(3) 0.069(4) -0.018(3) -0.029(3) 0.010(2)
C4 0.033(3) 0.031(3) 0.037(3) -0.013(2) -0.016(2) 0.004(2)
C5 0.030(3) 0.035(3) 0.062(4) -0.025(3) -0.027(3) 0.006(2)
C6 0.024(3) 0.022(3) 0.054(4) -0.008(2) -0.018(3) 0.004(2)
C7 0.027(3) 0.024(3) 0.053(3) -0.013(3) -0.019(3) 0.003(2)
C8 0.025(3) 0.029(3) 0.052(3) -0.014(3) -0.017(3) 0.005(2)
C9 0.028(3) 0.049(4) 0.049(4) -0.017(3) -0.011(3) 0.005(3)
C10 0.043(4) 0.056(4) 0.042(3) -0.012(3) -0.013(3) -0.002(3)
C11 0.047(4) 0.045(4) 0.051(4) -0.006(3) -0.027(3) 0.000(3)
C12 0.018(3) 0.038(3) 0.042(3) -0.019(3) -0.010(2) 0.003(2)
C13 0.023(3) 0.031(3) 0.038(3) -0.020(2) -0.014(2) 0.004(2)
C14 0.028(3) 0.033(3) 0.029(3) -0.013(2) -0.010(2) 0.002(2)
C15 0.040(3) 0.028(3) 0.036(3) -0.014(2) -0.016(3) 0.004(2)
C16 0.049(4) 0.030(3) 0.046(3) -0.017(3) -0.019(3) -0.004(3)
C17 0.028(3) 0.046(3) 0.043(3) -0.020(3) -0.019(3) 0.002(2)
C18 0.035(3) 0.047(4) 0.066(4) -0.032(3) -0.022(3) 0.007(3)
C19 0.044(4) 0.058(4) 0.058(4) -0.037(3) -0.018(3) 0.008(3)
C20 0.043(4) 0.038(3) 0.048(4) -0.021(3) -0.021(3) 0.005(3)
C21 0.082(5) 0.052(4) 0.045(4) -0.015(3) -0.029(4) -0.007(4)
C22 0.064(5) 0.054(4) 0.043(4) -0.024(3) -0.029(3) 0.003(3)
C23 0.051(4) 0.070(5) 0.042(4) -0.022(3) -0.018(3) -0.001(3)
C24 0.062(4) 0.056(4) 0.035(3) -0.025(3) -0.016(3) 0.006(3)
C25 0.036(4) 0.073(5) 0.039(3) -0.017(3) -0.019(3) -0.007(3)
C26 0.034(3) 0.043(3) 0.035(3) -0.018(3) -0.012(3) 0.006(3)
C27 0.045(4) 0.079(5) 0.042(4) -0.023(4) -0.014(3) -0.007(4)
C28 0.046(4) 0.060(4) 0.050(4) -0.031(3) -0.009(3) 0.011(3)
C29 0.040(4) 0.066(4) 0.041(3) -0.025(3) -0.006(3) 0.003(3)
C30 0.035(3) 0.058(4) 0.044(4) -0.025(3) -0.004(3) 0.014(3)
C31 0.045(4) 0.071(5) 0.032(3) -0.020(3) -0.011(3) 0.012(3)
O3W 0.170(9) 0.105(6) 0.122(6) 0.001(5) -0.031(6) 0.024(6)
O4W 0.19(2) 0.078(13) 0.144(18) -0.040(13) -0.110(18) 0.003(14)

loop_
_atom_type_symbol
_atom_type_description
_atom_type_scat_dispersion_real
_atom_type_scat_dispersion_imag
_atom_type_scat_source
C C 0.0033 0.0016 'International Tables Vol C Tables 4.2.6.8 and 6.1.1.4'
H H 0.0000 0.0000 'International Tables Vol C Tables 4.2.6.8 and 6.1.1.4'
N N 0.0061 0.0033 'International Tables Vol C Tables 4.2.6.8 and 6.1.1.4'
O O 0.0106 0.0060 'International Tables Vol C Tables 4.2.6.8 and 6.1.1.4'
Cd Cd -0.8075 1.2024 'International Tables Vol C Tables 4.2.6.8 and 6.1.1.4'

loop_
_geom_angle_atom_site_label_1
_geom_angle_atom_site_label_2
_geom_angle_atom_site_label_3
_geom_angle
_geom_angle_site_symmetry_1
_geom_angle_site_symmetry_3
N3 Cd1 O8 93.3(2) . 2_565
N3 Cd1 N1 166.30(17) . .
O8 Cd1 N1 96.76(19) 2_565 .
N3 Cd1 O7 84.52(16) . 1_655
O8 Cd1 O7 121.72(17) 2_565 1_655
N1 Cd1 O7 82.30(16) . 1_655
N3 Cd1 O2 88.71(16) . .
O8 Cd1 O2 150.49(15) 2_565 .
N1 Cd1 O2 87.08(16) . .
O7 Cd1 O2 87.79(14) 1_655 .
N3 Cd1 O3 84.24(15) . .
O8 Cd1 O3 76.44(15) 2_565 .
N1 Cd1 O3 107.12(15) . .
O7 Cd1 O3 159.17(14) 1_655 .
O2 Cd1 O3 74.49(13) . .
O4 Cd2 O1W 89.52(15) . .
O4 Cd2 O2 99.25(16) . 2_655
O1W Cd2 O2 143.23(15) . 2_655
O4 Cd2 O5 85.24(16) . 2
O1W Cd2 O5 110.11(16) . 2
O2 Cd2 O5 106.18(15) 2_655 2
O4 Cd2 O6 140.48(15) . 2
O1W Cd2 O6 102.88(16) . 2
O2 Cd2 O6 92.81(15) 2_655 2
O5 Cd2 O6 55.23(15) 2 2
O4 Cd2 O1 134.11(17) . 2_655
O1W Cd2 O1 94.37(15) . 2_655
O2 Cd2 O1 54.44(15) 2_655 2_655
O5 Cd2 O1 134.56(16) 2 2_655
O6 Cd2 O1 82.85(17) 2 2_655
O4 Cd2 C3 112.54(18) . 2
O1W Cd2 C3 110.30(16) . 2
O2 Cd2 C3 99.18(15) 2_655 2
O5 Cd2 C3 27.34(17) 2 2
O6 Cd2 C3 27.98(17) 2 2
O1 Cd2 C3 108.76(19) 2_655 2
O4 Cd2 C1 118.49(17) . 2_655
O1W Cd2 C1 119.04(17) . 2_655
O2 Cd2 C1 27.50(16) 2_655 2_655
O5 Cd2 C1 124.14(15) 2 2_655
O6 Cd2 C1 88.16(17) 2 2_655
O1 Cd2 C1 26.95(16) 2_655 2_655
C3 Cd2 C1 106.39(17) 2 2_655
C1 O1 Cd2 86.6(4) . 2_655
C1 O2 Cd2 96.5(3) . 2_655
C1 O2 Cd1 127.3(3) . .
Cd2 O2 Cd1 124.83(18) 2_655 .
C2 O3 Cd1 111.1(4) . .
C2 O4 Cd2 122.6(4) . .
C3 O5 Cd2 91.7(4) . 2
C3 O6 Cd2 90.0(4) . 2
C4 O7 Cd1 131.4(4) . 1_455
C4 O8 Cd1 146.0(4) . 2_565
C20 N1 C18 106.1(5) . .
C20 N1 Cd1 124.3(4) . .
C18 N1 Cd1 129.5(4) . .
C20 N2 C19 107.2(5) . .
C20 N2 C21 127.3(6) . .
C19 N2 C21 125.5(6) . .
C26 N3 C25 105.0(5) . .
C26 N3 Cd1 128.7(4) . .
C25 N3 Cd1 126.0(4) . .
C26 N4 C27 106.7(5) . .
C26 N4 C28 125.4(5) . .
C27 N4 C28 127.5(5) . .
Cd2 O1W H1WA 102.9 . .
Cd2 O1W H1WB 138.5 . .
H1WA O1W H1WB 104.5 . .
H2WA O2W H2WB 104.5 . .
O1 C1 O2 122.4(5) . .
O1 C1 C6 120.2(6) . .
O2 C1 C6 117.3(5) . .
O1 C1 Cd2 66.4(3) . 2_655
O2 C1 Cd2 56.0(3) . 2_655
C6 C1 Cd2 173.2(4) . 2_655
O3 C2 O4 127.3(6) . .
O3 C2 C7 116.5(5) . .
O4 C2 C7 116.2(5) . .
O5 C3 O6 122.7(5) . .
O5 C3 C13 121.2(5) . .
O6 C3 C13 116.1(6) . .
O5 C3 Cd2 61.0(3) . 2
O6 C3 Cd2 62.1(3) . 2
C13 C3 Cd2 173.7(4) . 2
O7 C4 O8 125.4(5) . .
O7 C4 C14 119.1(5) . .
O8 C4 C14 115.4(5) . .
O9 C5 C12 120.5(5) . .
O9 C5 C8 119.5(5) . .
C12 C5 C8 120.0(5) . .
C11 C6 C7 119.2(5) . .
C11 C6 C1 120.0(5) . .
C7 C6 C1 120.6(5) . .
C6 C7 C8 119.2(5) . .
C6 C7 C2 120.9(5) . .
C8 C7 C2 119.7(5) . .
C9 C8 C7 119.8(5) . .
C9 C8 C5 120.6(5) . .
C7 C8 C5 119.5(5) . .
C10 C9 C8 120.6(6) . .
C10 C9 H9 119.7 . .
C8 C9 H9 119.7 . .
C9 C10 C11 119.9(6) . .
C9 C10 H10 120.1 . .
C11 C10 H10 120.1 . .
C10 C11 C6 121.3(6) . .
C10 C11 H11 119.3 . .
C6 C11 H11 119.3 . .
C17 C12 C13 120.2(5) . .
C17 C12 C5 119.1(5) . .
C13 C12 C5 120.5(5) . .
C12 C13 C14 118.8(5) . .
C12 C13 C3 120.6(5) . .
C14 C13 C3 120.4(5) . .
C15 C14 C13 119.1(5) . .
C15 C14 C4 118.8(5) . .
C13 C14 C4 122.1(5) . .
C16 C15 C14 121.7(5) . .
C16 C15 H15 119.1 . .
C14 C15 H15 119.1 . .
C15 C16 C17 119.8(5) . .
C15 C16 H16 120.1 . .
C17 C16 H16 120.1 . .
C16 C17 C12 120.4(5) . .
C16 C17 H17 119.8 . .
C12 C17 H17 119.8 . .
C19 C18 N1 108.6(6) . .
C19 C18 H18 125.7 . .
N1 C18 H18 125.7 . .
C18 C19 N2 106.7(6) . .
C18 C19 H19 126.7 . .
N2 C19 H19 126.7 . .
N1 C20 N2 111.4(6) . .
N1 C20 H20 124.3 . .
N2 C20 H20 124.3 . .
N2 C21 C22 110.4(5) . .
N2 C21 H21A 109.6 . .
C22 C21 H21A 109.6 . .
N2 C21 H21B 109.6 . .
C22 C21 H21B 109.6 . .
H21A C21 H21B 108.1 . .
C24 C22 C23 118.9(6) 2_666 .
C24 C22 C21 121.5(6) 2_666 .
C23 C22 C21 119.7(6) . .
C24 C23 C22 120.1(6) . .
C24 C23 H23 120.0 . .
C22 C23 H23 120.0 . .
C23 C24 C22 121.1(6) . 2_666
C23 C24 H24 119.5 . .
C22 C24 H24 119.5 2_666 .
C27 C25 N3 110.6(6) . .
C27 C25 H25 124.7 . .
N3 C25 H25 124.7 . .
N3 C26 N4 110.9(5) . .
N3 C26 H26 124.6 . .
N4 C26 H26 124.6 . .
C25 C27 N4 106.9(6) . .
C25 C27 H27 126.6 . .
N4 C27 H27 126.6 . .
N4 C28 C30 113.0(5) . .
N4 C28 H28A 109.0 . .
C30 C28 H28A 109.0 . .
N4 C28 H28B 109.0 . .
C30 C28 H28B 109.0 . .
H28A C28 H28B 107.8 . .
C31 C29 C30 121.5(6) 2_764 .
C31 C29 H29 119.3 2_764 .
C30 C29 H29 119.3 . .
C31 C30 C29 117.2(6) . .
C31 C30 C28 120.4(6) . .
C29 C30 C28 122.2(6) . .
C29 C31 C30 121.3(6) 2_764 .
C29 C31 H31 119.4 2_764 .
C30 C31 H31 119.4 . .
H3WB O3W H3WA 104.5 . .
H4WA O4W H4WB 104.5 . .

loop_
_geom_bond_atom_site_label_1
_geom_bond_atom_site_label_2
_geom_bond_distance
_geom_bond_site_symmetry_2
Cd1 N3 2.202(5) .
Cd1 O8 2.246(4) 2_565
Cd1 N1 2.246(5) .
Cd1 O7 2.343(4) 1_655
Cd1 O2 2.484(4) .
Cd1 O3 2.590(4) .
Cd2 O4 2.252(4) .
Cd2 O1W 2.253(4) .
Cd2 O2 2.283(4) 2_655
Cd2 O5 2.369(5) 2
Cd2 O6 2.392(5) 2
Cd2 O1 2.510(5) 2_655
Cd2 C3 2.708(6) 2
Cd2 C1 2.735(6) 2_655
O1 C1 1.242(7) .
O1 Cd2 2.510(5) 2_655
O2 C1 1.271(7) .
O2 Cd2 2.283(4) 2_655
O3 C2 1.231(7) .
O4 C2 1.259(7) .
O5 C3 1.244(8) .
O5 Cd2 2.369(5) 2
O6 C3 1.271(7) .
O6 Cd2 2.392(5) 2
O7 C4 1.227(6) .
O7 Cd1 2.343(4) 1_455
O8 C4 1.235(7) .
O8 Cd1 2.246(4) 2_565
O9 C5 1.209(7) .
N1 C20 1.310(7) .
N1 C18 1.373(7) .
N2 C20 1.331(8) .
N2 C19 1.362(8) .
N2 C21 1.479(8) .
N3 C26 1.305(7) .
N3 C25 1.374(7) .
N4 C26 1.343(7) .
N4 C27 1.361(8) .
N4 C28 1.469(8) .
O1W H1WA 0.8500 .
O1W H1WB 0.8500 .
O2W H2WA 0.8500 .
O2W H2WB 0.8500 .
C1 C6 1.504(7) .
C1 Cd2 2.735(6) 2_655
C2 C7 1.528(8) .
C3 C13 1.509(7) .
C3 Cd2 2.708(6) 2
C4 C14 1.504(7) .
C5 C12 1.498(8) .
C5 C8 1.497(8) .
C6 C11 1.385(8) .
C6 C7 1.398(8) .
C7 C8 1.411(7) .
C8 C9 1.385(8) .
C9 C10 1.372(9) .
C9 H9 0.9300 .
C10 C11 1.378(9) .
C10 H10 0.9300 .
C11 H11 0.9300 .
C12 C17 1.393(7) .
C12 C13 1.405(7) .
C13 C14 1.417(7) .
C14 C15 1.384(7) .
C15 C16 1.377(8) .
C15 H15 0.9300 .
C16 C17 1.378(8) .
C16 H16 0.9300 .
C17 H17 0.9300 .
C18 C19 1.352(9) .
C18 H18 0.9300 .
C19 H19 0.9300 .
C20 H20 0.9300 .
C21 C22 1.517(9) .
C21 H21A 0.9700 .
C21 H21B 0.9700 .
C22 C24 1.376(9) 2_666
C22 C23 1.376(9) .
C23 C24 1.371(9) .
C23 H23 0.9300 .
C24 C22 1.376(9) 2_666
C24 H24 0.9300 .
C25 C27 1.303(9) .
C25 H25 0.9300 .
C26 H26 0.9300 .
C27 H27 0.9300 .
C28 C30 1.480(9) .
C28 H28A 0.9700 .
C28 H28B 0.9700 .
C29 C31 1.373(9) 2_764
C29 C30 1.398(9) .
C29 H29 0.9300 .
C30 C31 1.399(9) .
C31 C29 1.373(9) 2_764
C31 H31 0.9300 .
O3W H3WB 0.8500 .
O3W H3WA 0.8500 .
O4W H4WA 0.8500 .
O4W H4WB 0.8500 .

loop_
_geom_hbond_atom_site_label_D
_geom_hbond_atom_site_label_H
_geom_hbond_atom_site_label_A
_geom_hbond_distance_DH
_geom_hbond_distance_HA
_geom_hbond_distance_DA
_geom_hbond_angle_DHA
_geom_hbond_site_symmetry_A
O1W H1WA O3 0.85 1.97 2.754(6) 152.2 .
O1W H1WB O2W 0.85 1.99 2.700(7) 140.1 1_454
O2W H2WA O5 0.85 2.03 2.745(7) 141.6 1_656
O3W H3WA O1 0.85 2.39 3.226(9) 166.1 2_656
O4W H4WB O1 0.85 2.24 3.056(6) 162.1 2_666

loop_
_geom_torsion_atom_site_label_1
_geom_torsion_atom_site_label_2
_geom_torsion_atom_site_label_3
_geom_torsion_atom_site_label_4
_geom_torsion
_geom_torsion_site_symmetry_1
_geom_torsion_site_symmetry_4
N3 Cd1 O2 C1 -167.9(4) . .
O8 Cd1 O2 C1 -73.5(6) 2_565 .
N1 Cd1 O2 C1 25.1(4) . .
O7 Cd1 O2 C1 107.5(4) 1_655 .
O3 Cd1 O2 C1 -83.6(4) . .
N3 Cd1 O2 Cd2 57.4(2) . 2_655
O8 Cd1 O2 Cd2 151.8(3) 2_565 2_655
N1 Cd1 O2 Cd2 -109.6(2) . 2_655
O7 Cd1 O2 Cd2 -27.2(2) 1_655 2_655
O3 Cd1 O2 Cd2 141.8(2) . 2_655
N3 Cd1 O3 C2 111.3(4) . .
O8 Cd1 O3 C2 -153.8(4) 2_565 .
N1 Cd1 O3 C2 -60.8(4) . .
O7 Cd1 O3 C2 53.7(6) 1_655 .
O2 Cd1 O3 C2 21.1(4) . .
O1W Cd2 O4 C2 -28.2(4) . .
O2 Cd2 O4 C2 115.9(4) 2_655 .
O5 Cd2 O4 C2 -138.4(4) 2 .
O6 Cd2 O4 C2 -138.1(4) 2 .
O1 Cd2 O4 C2 67.5(5) 2_655 .
C3 Cd2 O4 C2 -140.0(4) 2 .
C1 Cd2 O4 C2 95.0(4) 2_655 .
N3 Cd1 N1 C20 -27.3(9) . .
O8 Cd1 N1 C20 -164.3(4) 2_565 .
O7 Cd1 N1 C20 -43.1(4) 1_655 .
O2 Cd1 N1 C20 45.0(4) . .
O3 Cd1 N1 C20 117.8(4) . .
N3 Cd1 N1 C18 147.7(6) . .
O8 Cd1 N1 C18 10.6(5) 2_565 .
O7 Cd1 N1 C18 131.8(5) 1_655 .
O2 Cd1 N1 C18 -140.0(5) . .
O3 Cd1 N1 C18 -67.2(5) . .
O8 Cd1 N3 C26 139.7(5) 2_565 .
N1 Cd1 N3 C26 2.3(10) . .
O7 Cd1 N3 C26 18.1(5) 1_655 .
O2 Cd1 N3 C26 -69.8(5) . .
O3 Cd1 N3 C26 -144.3(5) . .
O8 Cd1 N3 C25 -33.4(5) 2_565 .
N1 Cd1 N3 C25 -170.8(6) . .
O7 Cd1 N3 C25 -155.0(5) 1_655 .
O2 Cd1 N3 C25 117.1(5) . .
O3 Cd1 N3 C25 42.6(5) . .
Cd2 O1 C1 O2 -2.5(6) 2_655 .
Cd2 O1 C1 C6 -178.5(5) 2_655 .
Cd2 O2 C1 O1 2.8(6) 2_655 .
Cd1 O2 C1 O1 -141.3(5) . .
Cd2 O2 C1 C6 178.9(4) 2_655 .
Cd1 O2 C1 C6 34.9(7) . .
Cd1 O2 C1 Cd2 -144.0(4) . 2_655
Cd1 O3 C2 O4 -119.0(5) . .
Cd1 O3 C2 C7 62.0(5) . .
Cd2 O4 C2 O3 -4.9(8) . .
Cd2 O4 C2 C7 174.2(3) . .
Cd2 O5 C3 O6 6.5(6) 2 .
Cd2 O5 C3 C13 -173.2(4) 2 .
Cd2 O6 C3 O5 -6.4(6) 2 .
Cd2 O6 C3 C13 173.3(4) 2 .
Cd1 O7 C4 O8 -20.6(9) 1_455 .
Cd1 O7 C4 C14 159.5(4) 1_455 .
Cd1 O8 C4 O7 -32.1(12) 2_565 .
Cd1 O8 C4 C14 147.8(6) 2_565 .
O1 C1 C6 C11 38.7(8) . .
O2 C1 C6 C11 -137.6(6) . .
O1 C1 C6 C7 -146.8(6) . .
O2 C1 C6 C7 37.0(7) . .
C11 C6 C7 C8 1.8(8) . .
C1 C6 C7 C8 -172.8(5) . .
C11 C6 C7 C2 176.9(5) . .
C1 C6 C7 C2 2.3(7) . .
O3 C2 C7 C6 -105.3(6) . .
O4 C2 C7 C6 75.6(6) . .
O3 C2 C7 C8 69.8(7) . .
O4 C2 C7 C8 -109.3(6) . .
C6 C7 C8 C9 0.3(8) . .
C2 C7 C8 C9 -174.9(5) . .
C6 C7 C8 C5 -176.5(5) . .
C2 C7 C8 C5 8.4(7) . .
O9 C5 C8 C9 -129.1(7) . .
C12 C5 C8 C9 51.0(8) . .
O9 C5 C8 C7 47.6(8) . .
C12 C5 C8 C7 -132.3(6) . .
C7 C8 C9 C10 -1.4(9) . .
C5 C8 C9 C10 175.3(6) . .
C8 C9 C10 C11 0.4(9) . .
C9 C10 C11 C6 1.8(10) . .
C7 C6 C11 C10 -2.9(9) . .
C1 C6 C11 C10 171.8(5) . .
O9 C5 C12 C17 -154.5(6) . .
C8 C5 C12 C17 25.4(8) . .
O9 C5 C12 C13 21.4(9) . .
C8 C5 C12 C13 -158.7(5) . .
C17 C12 C13 C14 0.0(8) . .
C5 C12 C13 C14 -175.8(5) . .
C17 C12 C13 C3 -175.4(5) . .
C5 C12 C13 C3 8.8(8) . .
O5 C3 C13 C12 -94.6(7) . .
O6 C3 C13 C12 85.7(7) . .
O5 C3 C13 C14 90.0(7) . .
O6 C3 C13 C14 -89.7(6) . .
C12 C13 C14 C15 -0.3(8) . .
C3 C13 C14 C15 175.1(5) . .
C12 C13 C14 C4 177.9(5) . .
C3 C13 C14 C4 -6.6(8) . .
O7 C4 C14 C15 168.7(5) . .
O8 C4 C14 C15 -11.2(8) . .
O7 C4 C14 C13 -9.6(8) . .
O8 C4 C14 C13 170.5(5) . .
C13 C14 C15 C16 0.8(8) . .
C4 C14 C15 C16 -177.6(5) . .
C14 C15 C16 C17 -0.9(9) . .
C15 C16 C17 C12 0.6(9) . .
C13 C12 C17 C16 -0.2(8) . .
C5 C12 C17 C16 175.7(5) . .
C20 N1 C18 C19 -1.4(7) . .
Cd1 N1 C18 C19 -177.1(4) . .
N1 C18 C19 N2 1.4(7) . .
C20 N2 C19 C18 -0.8(7) . .
C21 N2 C19 C18 177.3(5) . .
C18 N1 C20 N2 0.9(6) . .
Cd1 N1 C20 N2 176.9(4) . .
C19 N2 C20 N1 -0.1(7) . .
C21 N2 C20 N1 -178.2(5) . .
C20 N2 C21 C22 106.5(7) . .
C19 N2 C21 C22 -71.3(8) . .
N2 C21 C22 C24 -66.5(9) . 2_666
N2 C21 C22 C23 112.8(7) . .
C24 C22 C23 C24 -0.4(11) 2_666 .
C21 C22 C23 C24 -179.7(6) . .
C22 C23 C24 C22 0.4(12) . 2_666
C26 N3 C25 C27 -0.4(8) . .
Cd1 N3 C25 C27 174.1(5) . .
C25 N3 C26 N4 -1.0(6) . .
Cd1 N3 C26 N4 -175.2(4) . .
C27 N4 C26 N3 1.9(7) . .
C28 N4 C26 N3 174.6(5) . .
N3 C25 C27 N4 1.5(8) . .
C26 N4 C27 C25 -2.0(8) . .
C28 N4 C27 C25 -174.6(6) . .
C26 N4 C28 C30 -91.9(7) . .
C27 N4 C28 C30 79.4(8) . .
C31 C29 C30 C31 0.2(10) 2_764 .
C31 C29 C30 C28 174.7(6) 2_764 .
N4 C28 C30 C31 90.4(7) . .
N4 C28 C30 C29 -83.9(7) . .
C29 C30 C31 C29 -0.2(10) . 2_764
C28 C30 C31 C29 -174.8(6) . 2_764
